data_4315280
loop_
_publ_author_name
'\'Alvaro D\'iez'
'Juan Forni\'es'
'Carmen Larraz'
'Elena Lalinde'
'Jos\'e A. L\'opez'
'Antonio Mart\'in'
'M. Teresa Moreno'
'Violeta Sicilia'

_publ_section_title
;
 Structural and Luminescence Studies on \p...\p and Pt...Pt Interactions
 in Mixed Chloro-Isocyanide Cyclometalated Platinum(II) Complexes
;
_journal_name_full 'Inorganic Chemistry'
_journal_page_first 3239
_journal_page_last 3251
_journal_paper_doi 10.1021/ic902094c
_journal_volume 49
_journal_year 2010
_chemical_formula_sum 'C22 H17 Cl N2 Pt'
_chemical_formula_weight 539.92
_chemical_name_common ad268-1
_chemical_name_systematic
;
 ?
;
_space_group_IT_number 14
_symmetry_cell_setting monoclinic
_symmetry_space_group_name_Hall '-P 2ybc'
_symmetry_space_group_name_H-M 'P 1 21/c 1'
_atom_sites_solution_hydrogens geom
_atom_sites_solution_primary direct
_atom_sites_solution_secondary difmap
_audit_conform_dict_location ftp://ftp.iucr.org/pub/cif_core.dic
_audit_conform_dict_name cif_core.dic
_audit_conform_dict_version 2.3
_audit_creation_date 2009-11-27T10:55:30-00:00
_audit_creation_method 'WinGX routine CIF_UPDATE'
_cell_angle_alpha 90
_cell_angle_beta 115.541(2)
_cell_angle_gamma 90
_cell_formula_units_Z 4
_cell_length_a 15.5637(5)
_cell_length_b 7.5684(3)
_cell_length_c 17.1981(6)
_cell_measurement_reflns_used 4496
_cell_measurement_temperature 173.0(10)
_cell_volume 1827.84(12)
_computing_cell_refinement 'HKL Scalepack (Otwinowski & Minor 1997)'
_computing_data_collection 'Collect (Bruker AXS BV, 1997-2004)'
_computing_data_reduction 'HKL Denzo and Scalepack (Otwinowski & Minor 1997)'
_computing_structure_refinement 'SHELXL-97 (Sheldrick, 1997)'
_diffrn_ambient_temperature 173.0(10)
_diffrn_detector_area_resol_mean 9
_diffrn_measured_fraction_theta_full 0.999
_diffrn_measured_fraction_theta_max 0.999
_diffrn_measurement_device '95mm CCD camera on \k-goniostat'
_diffrn_measurement_device_type KappaCCD
_diffrn_measurement_method CCD
_diffrn_orient_matrix_type 'by Bruker AXS Collect from scalepack cell'
_diffrn_orient_matrix_UB_11 0.0596453
_diffrn_orient_matrix_UB_12 -0.0134343
_diffrn_orient_matrix_UB_13 -0.0079378
_diffrn_orient_matrix_UB_21 0.0387633
_diffrn_orient_matrix_UB_22 0.0095086
_diffrn_orient_matrix_UB_23 0.0637217
_diffrn_orient_matrix_UB_31 -0.0033006
_diffrn_orient_matrix_UB_32 -0.1310992
_diffrn_orient_matrix_UB_33 0.0054352
_diffrn_radiation_monochromator graphite
_diffrn_radiation_type MoK\a
_diffrn_radiation_wavelength 0.71073
_diffrn_reflns_av_R_equivalents 0
_diffrn_reflns_av_unetI/netI 0.0346
_diffrn_reflns_limit_h_max 20
_diffrn_reflns_limit_h_min 0
_diffrn_reflns_limit_k_max 9
_diffrn_reflns_limit_k_min 0
_diffrn_reflns_limit_l_max 20
_diffrn_reflns_limit_l_min -22
_diffrn_reflns_number 4188
_diffrn_reflns_theta_full 27.49
_diffrn_reflns_theta_max 27.49
_diffrn_reflns_theta_min 2.96
_exptl_absorpt_coefficient_mu 7.83
_exptl_absorpt_correction_T_max 0.822
_exptl_absorpt_correction_T_min 0.348
_exptl_absorpt_correction_type multi-scan
_exptl_absorpt_process_details
;
        [c.f. r.h. blessing, acta cryst. (1995), a51, 33-38]
;
_exptl_crystal_colour yellow
_exptl_crystal_density_diffrn 1.962
_exptl_crystal_density_method 'not measured'
_exptl_crystal_description sheet
_exptl_crystal_F_000 1032
_exptl_crystal_size_max 0.175
_exptl_crystal_size_mid 0.175
_exptl_crystal_size_min 0.025
_refine_diff_density_max 0.802
_refine_diff_density_min -2.007
_refine_diff_density_rms 0.165
_refine_ls_extinction_method none
_refine_ls_goodness_of_fit_ref 1.043
_refine_ls_hydrogen_treatment constr
_refine_ls_matrix_type full
_refine_ls_number_parameters 237
_refine_ls_number_reflns 4188
_refine_ls_number_restraints 0
_refine_ls_restrained_S_all 1.043
_refine_ls_R_factor_all 0.0525
_refine_ls_R_factor_gt 0.0326
_refine_ls_shift/su_max 0.001
_refine_ls_shift/su_mean 0
_refine_ls_structure_factor_coef Fsqd
_refine_ls_weighting_details 'calc w=1/[\s^2^(Fo^2^)+(0.0220P)^2^+10.1625P] where P=(Fo^2^+2Fc^2^)/3'
_refine_ls_weighting_scheme calc
_refine_ls_wR_factor_gt 0.0615
_refine_ls_wR_factor_ref 0.0698
_reflns_number_gt 3304
_reflns_number_total 4188
_reflns_threshold_expression >2sigma(I)
_cod_data_source_file ic902094c_si_001_3.cif
_cod_data_source_block 2
_cod_depositor_comments
;
The following automatic conversions were performed:

'_symmetry_cell_setting' value 'Monoclinic' changed to 'monoclinic'
according to the built-in table from CIF Core dictionary named
'cif_core.dic' version 2.4.1 from 2010-06-29.

Automatic conversion script
Id: cif_fix_values 1646 2011-03-28 12:23:43Z adriana 
;
_cod_original_cell_volume 1827.84(11)
_cod_original_sg_symbol_H-M 'P 21/c'
_cod_database_code 4315280

loop_
_symmetry_equiv_pos_as_xyz
'x, y, z'
'-x, y+1/2, -z+1/2'
'-x, -y, -z'
'x, -y-1/2, z-1/2'

loop_
_atom_site_label
_atom_site_type_symbol
_atom_site_fract_x
_atom_site_fract_y
_atom_site_fract_z
_atom_site_U_iso_or_equiv
_atom_site_adp_type
_atom_site_occupancy
_atom_site_symmetry_multiplicity
_atom_site_calc_flag
_atom_site_refinement_flags
_atom_site_disorder_assembly
_atom_site_disorder_group
C18 C -0.1612(4) 0.7371(8) 0.4363(4) 0.0356(14) Uani 1 1 d . . .
H18 H -0.2249 0.7398 0.4262 0.043 Uiso 1 1 calc R . .
C19 C -0.0912(4) 0.7789(8) 0.5174(4) 0.0337(14) Uani 1 1 d . . .
H19 H -0.1087 0.8083 0.5611 0.04 Uiso 1 1 calc R . .
C17 C -0.1372(4) 0.6913(8) 0.3703(4) 0.0341(14) Uani 1 1 d . . .
H17 H -0.1849 0.6609 0.3166 0.041 Uiso 1 1 calc R . .
C16 C -0.0434(4) 0.6900(8) 0.3830(4) 0.0279(13) Uani 1 1 d . . .
C20 C 0.0038(4) 0.7777(7) 0.5345(4) 0.0264(12) Uani 1 1 d . . .
C21 C 0.0810(4) 0.8213(9) 0.6215(4) 0.0378(15) Uani 1 1 d . . .
H21A H 0.0531 0.8494 0.6601 0.057 Uiso 1 1 calc R . .
H21B H 0.1166 0.9209 0.6168 0.057 Uiso 1 1 calc R . .
H21C H 0.1226 0.7215 0.6434 0.057 Uiso 1 1 calc R . .
C22 C -0.0152(5) 0.6451(10) 0.3124(4) 0.0428(17) Uani 1 1 d . . .
H22A H -0.0709 0.6147 0.2613 0.064 Uiso 1 1 calc R . .
H22B H 0.0279 0.5467 0.3299 0.064 Uiso 1 1 calc R . .
H22C H 0.0155 0.7451 0.301 0.064 Uiso 1 1 calc R . .
Pt1 Pt 0.313144(13) 0.76081(2) 0.474659(12) 0.01880(7) Uani 1 1 d . . .
Cl1 Cl 0.24352(10) 0.9056(2) 0.33762(9) 0.0344(3) Uani 1 1 d . . .
N1 N 0.4500(3) 0.7652(5) 0.4825(3) 0.0177(8) Uani 1 1 d . . .
C11 C 0.3793(4) 0.6348(6) 0.5871(3) 0.0189(11) Uani 1 1 d . . .
C14 C 0.1927(4) 0.7464(7) 0.4770(3) 0.0243(11) Uani 1 1 d . . .
C12 C 0.4787(3) 0.6157(6) 0.6122(3) 0.0179(10) Uani 1 1 d . . .
N2 N 0.1201(3) 0.7402(6) 0.4781(3) 0.0260(10) Uani 1 1 d . . .
C13 C 0.5154(3) 0.6885(7) 0.5565(3) 0.0175(10) Uani 1 1 d . . .
C15 C 0.0248(3) 0.7340(7) 0.4653(4) 0.0231(11) Uani 1 1 d . . .
C2 C 0.5751(4) 0.8291(7) 0.4425(4) 0.0264(12) Uani 1 1 d . . .
H2 H 0.5936 0.8775 0.4024 0.032 Uiso 1 1 calc R . .
C7 C 0.5404(4) 0.5278(7) 0.6872(3) 0.0210(11) Uani 1 1 d . . .
C5 C 0.6747(4) 0.5922(7) 0.6543(4) 0.0263(12) Uani 1 1 d . . .
H5 H 0.7395 0.5856 0.6691 0.032 Uiso 1 1 calc R . .
C4 C 0.6126(4) 0.6796(7) 0.5764(3) 0.0216(11) Uani 1 1 d . . .
C9 C 0.4045(4) 0.4734(7) 0.7168(4) 0.0271(12) Uani 1 1 d . . .
H9 H 0.3789 0.4244 0.7518 0.033 Uiso 1 1 calc R . .
C10 C 0.3449(4) 0.5665(7) 0.6425(4) 0.0240(12) Uani 1 1 d . . .
H10 H 0.2811 0.5824 0.6304 0.029 Uiso 1 1 calc R . .
C3 C 0.6421(4) 0.7546(7) 0.5174(4) 0.0260(12) Uani 1 1 d . . .
H3 H 0.7061 0.7542 0.5285 0.031 Uiso 1 1 calc R . .
C8 C 0.4998(4) 0.4531(7) 0.7391(3) 0.0270(12) Uani 1 1 d . . .
H8 H 0.5378 0.39 0.7884 0.032 Uiso 1 1 calc R . .
C1 C 0.4798(4) 0.8315(7) 0.4274(4) 0.0237(12) Uani 1 1 d . . .
H1 H 0.4355 0.8816 0.3765 0.028 Uiso 1 1 calc R . .
C6 C 0.6398(4) 0.5185(7) 0.7071(4) 0.0263(12) Uani 1 1 d . . .
H6 H 0.6812 0.461 0.7571 0.032 Uiso 1 1 calc R . .

loop_
_atom_site_aniso_label
_atom_site_aniso_U_11
_atom_site_aniso_U_22
_atom_site_aniso_U_33
_atom_site_aniso_U_23
_atom_site_aniso_U_13
_atom_site_aniso_U_12
C18 0.023(3) 0.038(3) 0.050(4) -0.006(3) 0.019(3) -0.004(3)
C19 0.035(3) 0.038(4) 0.039(3) -0.005(3) 0.026(3) -0.004(3)
C17 0.021(3) 0.038(3) 0.038(3) -0.009(3) 0.008(3) -0.010(3)
C16 0.024(3) 0.029(3) 0.032(3) -0.002(2) 0.013(3) -0.003(2)
C20 0.028(3) 0.020(3) 0.034(3) -0.001(2) 0.016(2) -0.002(2)
C21 0.038(4) 0.044(4) 0.029(3) -0.001(3) 0.012(3) -0.003(3)
C22 0.037(4) 0.056(4) 0.041(4) -0.019(3) 0.022(3) -0.016(3)
Pt1 0.01473(10) 0.01995(11) 0.01893(10) -0.00116(9) 0.00464(7) -0.00044(9)
Cl1 0.0290(7) 0.0388(8) 0.0249(7) 0.0074(6) 0.0017(6) 0.0020(6)
N1 0.0157(19) 0.020(2) 0.0169(19) -0.0044(18) 0.0064(16) -0.0018(18)
C11 0.022(3) 0.015(2) 0.015(2) 0.000(2) 0.004(2) 0.004(2)
C14 0.020(3) 0.024(3) 0.022(3) 0.001(2) 0.003(2) -0.001(2)
C12 0.020(3) 0.013(2) 0.016(2) -0.0060(19) 0.004(2) 0.000(2)
N2 0.018(2) 0.029(3) 0.030(2) 0.002(2) 0.0091(19) 0.001(2)
C13 0.015(2) 0.015(2) 0.020(3) -0.0038(19) 0.006(2) 0.0024(19)
C15 0.015(2) 0.020(3) 0.035(3) 0.001(2) 0.011(2) 0.000(2)
C2 0.032(3) 0.027(3) 0.026(3) -0.004(2) 0.018(3) -0.005(2)
C7 0.026(3) 0.015(2) 0.020(3) -0.005(2) 0.009(2) 0.000(2)
C5 0.013(3) 0.029(3) 0.030(3) -0.006(2) 0.004(2) 0.001(2)
C4 0.017(3) 0.021(3) 0.025(3) -0.006(2) 0.008(2) -0.001(2)
C9 0.035(3) 0.024(3) 0.026(3) 0.002(2) 0.016(3) -0.005(2)
C10 0.019(3) 0.026(3) 0.030(3) -0.005(2) 0.013(2) -0.004(2)
C3 0.023(3) 0.025(3) 0.034(3) -0.014(3) 0.016(2) -0.011(2)
C8 0.034(3) 0.026(3) 0.018(3) 0.000(2) 0.008(2) -0.002(3)
C1 0.029(3) 0.020(3) 0.024(3) -0.002(2) 0.013(2) -0.001(2)
C6 0.020(3) 0.027(3) 0.027(3) -0.001(2) 0.006(2) 0.007(2)

loop_
_atom_type_symbol
_atom_type_description
_atom_type_scat_dispersion_real
_atom_type_scat_dispersion_imag
_atom_type_scat_source
C C 0.0033 0.0016 'International Tables Vol C Tables 4.2.6.8 and 6.1.1.4'
H H 0 0 'International Tables Vol C Tables 4.2.6.8 and 6.1.1.4'
Cl Cl 0.1484 0.1585 'International Tables Vol C Tables 4.2.6.8 and 6.1.1.4'
N N 0.0061 0.0033 'International Tables Vol C Tables 4.2.6.8 and 6.1.1.4'
Pt Pt -1.7033 8.3905 'International Tables Vol C Tables 4.2.6.8 and 6.1.1.4'

loop_
_geom_angle_atom_site_label_1
_geom_angle_atom_site_label_2
_geom_angle_atom_site_label_3
_geom_angle
_geom_angle_site_symmetry_1
_geom_angle_site_symmetry_3
_geom_angle_publ_flag
C17 C18 C19 120.6(5) . . ?
C17 C18 H18 119.7 . . ?
C19 C18 H18 119.7 . . ?
C20 C19 C18 121.2(5) . . ?
C20 C19 H19 119.4 . . ?
C18 C19 H19 119.4 . . ?
C16 C17 C18 120.9(6) . . ?
C16 C17 H17 119.6 . . ?
C18 C17 H17 119.6 . . ?
C17 C16 C15 116.7(5) . . ?
C17 C16 C22 122.2(6) . . ?
C15 C16 C22 121.1(5) . . ?
C19 C20 C15 116.2(5) . . ?
C19 C20 C21 122.4(5) . . ?
C15 C20 C21 121.4(5) . . ?
C20 C21 H21A 109.5 . . ?
C20 C21 H21B 109.5 . . ?
H21A C21 H21B 109.5 . . ?
C20 C21 H21C 109.5 . . ?
H21A C21 H21C 109.5 . . ?
H21B C21 H21C 109.5 . . ?
C16 C22 H22A 109.5 . . ?
C16 C22 H22B 109.5 . . ?
H22A C22 H22B 109.5 . . ?
C16 C22 H22C 109.5 . . ?
H22A C22 H22C 109.5 . . ?
H22B C22 H22C 109.5 . . ?
C14 Pt1 C11 93.1(2) . . ?
C14 Pt1 N1 174.94(19) . . ?
C11 Pt1 N1 81.88(19) . . ?
C14 Pt1 Cl1 90.87(16) . . ?
C11 Pt1 Cl1 175.77(15) . . ?
N1 Pt1 Cl1 94.19(12) . . ?
C1 N1 C13 118.5(4) . . ?
C1 N1 Pt1 128.9(4) . . ?
C13 N1 Pt1 112.6(3) . . ?
C10 C11 C12 116.6(5) . . ?
C10 C11 Pt1 131.0(4) . . ?
C12 C11 Pt1 112.4(4) . . ?
N2 C14 Pt1 179.0(5) . . ?
C7 C12 C13 119.3(5) . . ?
C7 C12 C11 123.4(5) . . ?
C13 C12 C11 117.3(4) . . ?
C14 N2 C15 171.1(5) . . ?
N1 C13 C4 122.6(5) . . ?
N1 C13 C12 115.8(4) . . ?
C4 C13 C12 121.5(5) . . ?
C16 C15 C20 124.3(5) . . ?
C16 C15 N2 117.2(5) . . ?
C20 C15 N2 118.5(5) . . ?
C3 C2 C1 119.7(5) . . ?
C3 C2 H2 120.1 . . ?
C1 C2 H2 120.1 . . ?
C12 C7 C8 117.1(5) . . ?
C12 C7 C6 118.9(5) . . ?
C8 C7 C6 124.0(5) . . ?
C6 C5 C4 120.7(5) . . ?
C6 C5 H5 119.6 . . ?
C4 C5 H5 119.6 . . ?
C3 C4 C13 117.4(5) . . ?
C3 C4 C5 124.5(5) . . ?
C13 C4 C5 118.1(5) . . ?
C8 C9 C10 121.5(5) . . ?
C8 C9 H9 119.3 . . ?
C10 C9 H9 119.3 . . ?
C11 C10 C9 121.1(5) . . ?
C11 C10 H10 119.5 . . ?
C9 C10 H10 119.5 . . ?
C2 C3 C4 119.3(5) . . ?
C2 C3 H3 120.3 . . ?
C4 C3 H3 120.3 . . ?
C9 C8 C7 120.1(5) . . ?
C9 C8 H8 119.9 . . ?
C7 C8 H8 119.9 . . ?
N1 C1 C2 122.5(5) . . ?
N1 C1 H1 118.8 . . ?
C2 C1 H1 118.8 . . ?
C5 C6 C7 121.3(5) . . ?
C5 C6 H6 119.3 . . ?
C7 C6 H6 119.3 . . ?

loop_
_geom_bond_atom_site_label_1
_geom_bond_atom_site_label_2
_geom_bond_distance
_geom_bond_site_symmetry_2
_geom_bond_publ_flag
C18 C17 1.384(9) . ?
C18 C19 1.387(9) . ?
C18 H18 0.93 . ?
C19 C20 1.379(8) . ?
C19 H19 0.93 . ?
C17 C16 1.380(8) . ?
C17 H17 0.93 . ?
C16 C15 1.396(8) . ?
C16 C22 1.496(8) . ?
C20 C15 1.403(8) . ?
C20 C21 1.496(8) . ?
C21 H21A 0.96 . ?
C21 H21B 0.96 . ?
C21 H21C 0.96 . ?
C22 H22A 0.96 . ?
C22 H22B 0.96 . ?
C22 H22C 0.96 . ?
Pt1 C14 1.895(5) . ?
Pt1 C11 1.998(5) . ?
Pt1 N1 2.075(4) . ?
Pt1 Cl1 2.3933(14) . ?
N1 C1 1.322(7) . ?
N1 C13 1.370(6) . ?
C11 C10 1.378(7) . ?
C11 C12 1.423(7) . ?
C14 N2 1.139(7) . ?
C12 C7 1.401(7) . ?
C12 C13 1.420(7) . ?
N2 C15 1.403(6) . ?
C13 C4 1.401(7) . ?
C2 C3 1.380(8) . ?
C2 C1 1.390(8) . ?
C2 H2 0.93 . ?
C7 C8 1.415(8) . ?
C7 C6 1.434(7) . ?
C5 C6 1.363(8) . ?
C5 C4 1.432(8) . ?
C5 H5 0.93 . ?
C4 C3 1.401(8) . ?
C9 C8 1.371(8) . ?
C9 C10 1.404(8) . ?
C9 H9 0.93 . ?
C10 H10 0.93 . ?
C3 H3 0.93 . ?
C8 H8 0.93 . ?
C1 H1 0.93 . ?
C6 H6 0.93 . ?
